data_1575795
loop_
_publ_author_name
'Zulqarnain, Muhammad'
'Wei, Zheng'
'Hollo, Marcell'
'Dunn, Kathleen A.'
'Dikarev, Evgeny V.'

_publ_section_title
;
 Molecular precursor synthesis of the
 Rh<sub>2</sub>O<sub>3</sub>/Fe<sub>2</sub>O<sub>3</sub> spherical
 architecture for enhanced acidic HER activity and durability.
;
_journal_issue 40
_journal_name_full 'Chemical science'
_journal_page_first 18695
_journal_page_last 18704
_journal_paper_doi 10.1039/d5sc04912a
_journal_volume 16
_journal_year 2025
_chemical_formula_moiety 'C25 H23 F12 Fe O10 Rh'
_chemical_formula_sum 'C25 H23 F12 Fe O10 Rh'
_chemical_formula_weight 870.19
_space_group_crystal_system triclinic
_space_group_IT_number 2
_space_group_name_Hall '-P 1'
_space_group_name_H-M_alt 'P -1'
_atom_sites_solution_hydrogens geom
_atom_sites_solution_primary dual
_atom_sites_solution_secondary difmap
_audit_creation_date 2025-02-06
_audit_creation_method
;
Olex2 1.5
(compiled 2024.02.16 svn.r378c4104 for OlexSys, GUI svn.r6928)
;
_audit_update_record
;
2025-06-30 deposited with the CCDC.	2025-09-04 downloaded from the CCDC.
;
_cell_angle_alpha 101.427(3)
_cell_angle_beta 100.816(2)
_cell_angle_gamma 98.018(2)
_cell_formula_units_Z 2
_cell_length_a 9.3525(7)
_cell_length_b 10.8615(8)
_cell_length_c 17.1401(14)
_cell_measurement_reflns_used 9789
_cell_measurement_temperature 100(2)
_cell_measurement_theta_max 34.99
_cell_measurement_theta_min 2.97
_cell_volume 1647.8(2)
_computing_cell_refinement 'SAINT V.8.37A (Bruker AXS Inc., 2016)'
_computing_data_collection 'APEX3 v.2016.9-0 (Bruker AXS Inc., 2016)'
_computing_data_reduction 'SAINT V.8.37A (Bruker AXS Inc., 2016)'
_computing_molecular_graphics 'Xshell v.6.3.1 (Bruker AXS Inc., 2016)'
_computing_publication_material 'APEX3 v.2016.9-0 (Bruker AXS Inc., 2016)'
_computing_structure_refinement 'SHELXL 2019/3 (Sheldrick, 2015b)'
_computing_structure_solution 'SHELXT 2018/2 (Sheldrick, 2015a)'
_diffrn_ambient_temperature 100(2)
_diffrn_detector_area_resol_mean 10.42
_diffrn_measured_fraction_theta_full 0.998
_diffrn_measured_fraction_theta_max 0.996
_diffrn_measurement_device_type 'Bruker D8 Venture PHOTON 100 CMOS'
_diffrn_measurement_method '\f and \w scans'
_diffrn_radiation_type MoK\a
_diffrn_radiation_wavelength 0.71073
_diffrn_reflns_av_R_equivalents 0.0642
_diffrn_reflns_av_unetI/netI 0.0544
_diffrn_reflns_Laue_measured_fraction_full 0.998
_diffrn_reflns_Laue_measured_fraction_max 0.996
_diffrn_reflns_limit_h_max 15
_diffrn_reflns_limit_h_min -15
_diffrn_reflns_limit_k_max 17
_diffrn_reflns_limit_k_min -17
_diffrn_reflns_limit_l_max 27
_diffrn_reflns_limit_l_min -27
_diffrn_reflns_number 83366
_diffrn_reflns_point_group_measured_fraction_full 0.998
_diffrn_reflns_point_group_measured_fraction_max 0.996
_diffrn_reflns_theta_full 25.242
_diffrn_reflns_theta_max 35.060
_diffrn_reflns_theta_min 2.947
_diffrn_source 'fine-focus sealed tube'
_diffrn_source_current 30.0
_diffrn_source_power 1.5
_diffrn_source_voltage 50.0
_diffrn_standards_number 0
_exptl_absorpt_coefficient_mu 1.059
_exptl_absorpt_correction_T_max 0.6958
_exptl_absorpt_correction_T_min 0.6001
_exptl_absorpt_correction_type multi-scan
_exptl_absorpt_process_details
;
SADABS-2016/2 (Bruker, 2016/2) was 
used for absorption correction. 
wR2(int) was 0.0843 before 
and 0.0640 after correction. 
The Ratio of minimum to maximum 
transmission is 0.8625. 
The \l/2 correction factor is not present.
;
_exptl_crystal_colour red
_exptl_crystal_colour_primary red
_exptl_crystal_density_diffrn 1.754
_exptl_crystal_density_meas ?
_exptl_crystal_density_method none
_exptl_crystal_description plate
_exptl_crystal_F_000 864
_exptl_crystal_size_max 0.45
_exptl_crystal_size_mid 0.35
_exptl_crystal_size_min 0.04
_refine_diff_density_max 1.032
_refine_diff_density_min -1.135
_refine_diff_density_rms 0.138
_refine_ls_extinction_method none
_refine_ls_goodness_of_fit_ref 1.049
_refine_ls_hydrogen_treatment constr
_refine_ls_matrix_type full
_refine_ls_number_parameters 476
_refine_ls_number_reflns 14529
_refine_ls_number_restraints 102
_refine_ls_restrained_S_all 1.046
_refine_ls_R_factor_all 0.0792
_refine_ls_R_factor_gt 0.0508
_refine_ls_shift/su_max 0.002
_refine_ls_shift/su_mean 0.000
_refine_ls_structure_factor_coef Fsqd
_refine_ls_weighting_details 'w=1/[\s^2^(Fo^2^)+(0.0133P)^2^+3.8674P] where P=(Fo^2^+2Fc^2^)/3'
_refine_ls_weighting_scheme calc
_refine_ls_wR_factor_gt 0.0803
_refine_ls_wR_factor_ref 0.0890
_reflns_Friedel_coverage 0.000
_reflns_number_gt 11293
_reflns_number_total 14529
_reflns_threshold_expression 'I > 2\s(I)'
_cod_data_source_file d5sc04912a2.cif
_cod_data_source_block Rh(acac)3Fe(hfac)2
_cod_depositor_comments
;
The following automatic conversions were performed:

data item '_exptl_crystal_density_meas' value 'not measured' was
changed to '?' -- the value is perceived as not measured.

Automatic conversion script
Id: cif_fix_values 8170 2020-07-09 18:12:32Z antanas 

 Adding full bibliography for 1575793--1575796.cif.
;
_cod_database_code 1575795
_shelx_shelxl_version_number 2019/3
_shelx_space_group_comment
;
The symmetry employed for this shelxl refinement is uniquely defined
by the following loop, which should always be used as a source of
symmetry information in preference to the above space-group names.
They are only intended as comments.
;
_shelx_estimated_absorpt_t_max 0.959
_shelx_estimated_absorpt_t_min 0.647
_olex2_refinement_description
;
1. Fixed Uiso
 At 1.2 times of:
  All C(H) groups
 At 1.5 times of:
  All C(H,H,H) groups
2. Uiso/Uaniso restraints and constraints
C25 \\sim F9 \\sim F11 \\sim F12 \\sim F9X \\sim F11X \\sim F12X: within 2A
with sigma of 0.04 and sigma for terminal atoms of 0.08 within 2A
3. Rigid body (RIGU) restrains
 C25, F9, F11, F12, F9X, F11X, F12X
 with sigma for 1-2 distances of 0.004 and sigma for 1-3 distances of 0.004
4. Others
 Sof(F9X)=Sof(F11X)=Sof(F12X)=1-FVAR(1)
 Sof(F9)=Sof(F11)=Sof(F12)=FVAR(1)
5.a Aromatic/amide H refined with riding coordinates:
 C5(H5), C7(H7), C9(H9), C19(H19), C20(H20)
5.b Idealised Me refined as rotating group:
 C11(H11A,H11B,H11C), C12(H12A,H12B,H12C), C14(H14A,H14B,H14C), C16(H16A,H16B,
 H16C), C17(H17A,H17B,H17C), C22(H22A,H22B,H22C)
;
_smtbx_masks_void_probe_radius 1.2
_smtbx_masks_void_truncation_radius 1.2
_olex2_submission_special_instructions 'No special instructions were received'

loop_
_space_group_symop_operation_xyz
'x, y, z'
'-x, -y, -z'

loop_
_atom_site_label
_atom_site_type_symbol
_atom_site_fract_x
_atom_site_fract_y
_atom_site_fract_z
_atom_site_U_iso_or_equiv
_atom_site_adp_type
_atom_site_occupancy
_atom_site_site_symmetry_order
_atom_site_calc_flag
_atom_site_refinement_flags_posn
_atom_site_refinement_flags_adp
_atom_site_refinement_flags_occupancy
_atom_site_disorder_assembly
_atom_site_disorder_group
Rh1 Rh 0.65486(2) 0.40228(2) 0.83217(2) 0.01117(4) Uani 1 1 d . . . . .
Fe1 Fe 0.48311(3) 0.60378(3) 0.74989(2) 0.01368(6) Uani 1 1 d . . . . .
O1 O 0.31647(19) 0.46753(15) 0.67583(10) 0.0204(3) Uani 1 1 d . . . . .
O2 O 0.50158(19) 0.67440(16) 0.64804(10) 0.0205(3) Uani 1 1 d . . . . .
O3 O 0.33746(17) 0.73183(15) 0.77725(11) 0.0188(3) Uani 1 1 d . . . . .
O4 O 0.64044(16) 0.74933(14) 0.82443(10) 0.0149(3) Uani 1 1 d . . . . .
O5 O 0.83105(18) 0.32482(15) 0.81754(10) 0.0176(3) Uani 1 1 d . . . . .
O6 O 0.51048(18) 0.27090(14) 0.74558(10) 0.0178(3) Uani 1 1 d . . . . .
O7 O 0.62165(17) 0.29533(14) 0.91143(9) 0.0156(3) Uani 1 1 d . . . . .
O8 O 0.48198(16) 0.49231(14) 0.84275(9) 0.0125(3) Uani 1 1 d . . . . .
O10 O 0.68422(17) 0.50574(14) 0.74974(9) 0.0132(3) Uani 1 1 d . . . . .
O9 O 0.79462(16) 0.53477(14) 0.92322(9) 0.0138(3) Uani 1 1 d . . . . .
C1 C 0.3796(2) 0.4495(2) 0.87801(13) 0.0149(4) Uani 1 1 d . . . . .
C2 C 0.8140(2) 0.5780(2) 0.75872(13) 0.0155(4) Uani 1 1 d . . . . .
C3 C 0.5052(2) 0.2904(2) 0.93965(13) 0.0160(4) Uani 1 1 d . . . . .
C4 C 0.6376(2) 0.86691(19) 0.83744(13) 0.0138(4) Uani 1 1 d . . . . .
C5 C 0.3894(2) 0.3580(2) 0.92360(14) 0.0178(4) Uani 1 1 d . . . . .
H5 H 0.307257 0.338196 0.947094 0.021 Uiso 1 1 calc R U . . .
C6 C 0.9005(2) 0.60739(19) 0.90865(13) 0.0139(4) Uani 1 1 d . . . . .
C7 C 0.9197(2) 0.6198(2) 0.83050(13) 0.0152(4) Uani 1 1 d . . . . .
H7 H 1.014314 0.660880 0.827245 0.018 Uiso 1 1 calc R U . . .
C8 C 0.8240(3) 0.2271(2) 0.76067(15) 0.0219(5) Uani 1 1 d . . . . .
C9 C 0.5152(2) 0.9255(2) 0.82451(14) 0.0162(4) Uani 1 1 d . . . . .
H9 H 0.527980 1.015960 0.833726 0.019 Uiso 1 1 calc R U . . .
C10 C 0.3729(2) 0.8511(2) 0.79791(14) 0.0160(4) Uani 1 1 d . . . . .
C11 C 0.2433(3) 0.5085(2) 0.86753(17) 0.0233(5) Uani 1 1 d . . . . .
H11A H 0.271052 0.601239 0.888550 0.035 Uiso 1 1 calc R U . . .
H11B H 0.174714 0.473196 0.897731 0.035 Uiso 1 1 calc R U . . .
H11C H 0.195068 0.489510 0.809470 0.035 Uiso 1 1 calc R U . . .
C12 C 0.8390(3) 0.6198(3) 0.68350(15) 0.0244(5) Uani 1 1 d . . . . .
H12A H 0.805429 0.547086 0.636232 0.037 Uiso 1 1 calc R U . . .
H12B H 0.944775 0.651887 0.689862 0.037 Uiso 1 1 calc R U . . .
H12C H 0.783153 0.687803 0.675126 0.037 Uiso 1 1 calc R U . . .
C13 C 0.5521(3) 0.1796(2) 0.70073(14) 0.0230(5) Uani 1 1 d . . . . .
C14 C 0.4927(3) 0.2020(2) 0.99662(15) 0.0224(5) Uani 1 1 d . . . . .
H14A H 0.581786 0.163867 1.004458 0.034 Uiso 1 1 calc R U . . .
H14B H 0.405527 0.134277 0.973059 0.034 Uiso 1 1 calc R U . . .
H14C H 0.482633 0.250429 1.049379 0.034 Uiso 1 1 calc R U . . .
C15 C 0.7902(3) 0.9504(2) 0.87504(17) 0.0223(5) Uani 1 1 d . . . . .
C16 C 1.0111(3) 0.6869(2) 0.98256(14) 0.0199(4) Uani 1 1 d . . . . .
H16A H 0.959276 0.733088 1.020222 0.030 Uiso 1 1 calc R U . . .
H16B H 1.079706 0.748202 0.965999 0.030 Uiso 1 1 calc R U . . .
H16C H 1.066595 0.631266 1.009810 0.030 Uiso 1 1 calc R U . . .
C17 C 0.9718(3) 0.1885(3) 0.75630(19) 0.0317(6) Uani 1 1 d . . . . .
H17A H 1.030601 0.250311 0.734762 0.048 Uiso 1 1 calc R U . . .
H17B H 0.956069 0.103403 0.720231 0.048 Uiso 1 1 calc R U . . .
H17C H 1.024599 0.186918 0.811060 0.048 Uiso 1 1 calc R U . . .
C18 C 0.4154(3) 0.6405(2) 0.57945(15) 0.0234(5) Uani 1 1 d . . . . .
C19 C 0.6964(3) 0.1572(2) 0.70532(16) 0.0285(5) Uani 1 1 d . . . . .
H19 H 0.709025 0.086453 0.666329 0.034 Uiso 1 1 calc R U . . .
C20 C 0.2910(3) 0.5428(3) 0.55354(16) 0.0312(6) Uani 1 1 d . . . . .
H20 H 0.231590 0.529540 0.500108 0.037 Uiso 1 1 calc R U . . .
C21 C 0.2522(3) 0.4645(2) 0.60405(15) 0.0230(5) Uani 1 1 d . . . . .
C22 C 0.4264(4) 0.0895(3) 0.63800(18) 0.0342(6) Uani 1 1 d . . . . .
H22A H 0.334271 0.122421 0.639094 0.051 Uiso 1 1 calc R U . . .
H22B H 0.415737 0.004973 0.650592 0.051 Uiso 1 1 calc R U . . .
H22C H 0.447769 0.082648 0.583630 0.051 Uiso 1 1 calc R U . . .
C23 C 0.2409(3) 0.9210(2) 0.79931(17) 0.0239(5) Uani 1 1 d . . . . .
C24 C 0.1132(3) 0.3602(3) 0.57087(17) 0.0316(6) Uani 1 1 d . . . . .
F1 F 0.78734(16) 1.07504(13) 0.89186(10) 0.0278(3) Uani 1 1 d . . . . .
F2 F 0.27670(17) 1.04548(14) 0.80335(11) 0.0317(4) Uani 1 1 d . . . . .
F3 F 0.88135(18) 0.93095(16) 0.82449(14) 0.0456(5) Uani 1 1 d . . . . .
F4 F 0.13152(18) 0.87145(17) 0.73495(13) 0.0435(5) Uani 1 1 d . . . . .
F5 F 0.18790(19) 0.91032(18) 0.86618(13) 0.0421(5) Uani 1 1 d . . . . .
F6 F 0.8498(2) 0.92093(17) 0.94420(13) 0.0487(5) Uani 1 1 d . . . . .
F7 F 0.0111(2) 0.3831(2) 0.61321(14) 0.0525(5) Uani 1 1 d . . . . .
F8 F 0.1423(2) 0.24688(17) 0.57797(14) 0.0526(6) Uani 1 1 d . . . . .
F10 F 0.0512(3) 0.3517(2) 0.49343(13) 0.0714(8) Uani 1 1 d . . . . .
C25 C 0.4504(4) 0.7184(3) 0.51750(16) 0.0320(6) Uani 1 1 d . U . . .
F9 F 0.464(3) 0.6540(19) 0.4546(13) 0.068(5) Uani 0.40(3) 1 d . U P A 1
F11 F 0.3347(15) 0.7843(16) 0.4998(11) 0.063(3) Uani 0.40(3) 1 d . U P A 1
F12 F 0.5606(16) 0.8162(12) 0.5508(7) 0.045(3) Uani 0.40(3) 1 d . U P A 1
F9X F 0.4288(13) 0.6415(11) 0.4398(5) 0.0371(14) Uani 0.60(3) 1 d . U P A 2
F11X F 0.3738(19) 0.8039(9) 0.5127(6) 0.059(3) Uani 0.60(3) 1 d . U P A 2
F12X F 0.5967(11) 0.7682(18) 0.5330(6) 0.064(3) Uani 0.60(3) 1 d . U P A 2

loop_
_atom_site_aniso_label
_atom_site_aniso_U_11
_atom_site_aniso_U_22
_atom_site_aniso_U_33
_atom_site_aniso_U_23
_atom_site_aniso_U_13
_atom_site_aniso_U_12
Rh1 0.01293(7) 0.01054(6) 0.01121(7) 0.00360(5) 0.00322(5) 0.00375(5)
Fe1 0.01423(14) 0.01154(13) 0.01326(14) 0.00355(11) -0.00155(11) 0.00087(10)
O1 0.0219(8) 0.0180(7) 0.0174(8) 0.0052(6) -0.0032(6) -0.0013(6)
O2 0.0217(8) 0.0193(8) 0.0185(8) 0.0078(6) -0.0012(6) 0.0000(6)
O3 0.0120(7) 0.0161(7) 0.0274(9) 0.0076(6) 0.0003(6) 0.0015(6)
O4 0.0126(7) 0.0115(6) 0.0192(7) 0.0027(5) 0.0005(6) 0.0031(5)
O5 0.0193(8) 0.0176(7) 0.0205(8) 0.0070(6) 0.0089(6) 0.0089(6)
O6 0.0233(8) 0.0123(7) 0.0160(7) 0.0020(6) 0.0027(6) 0.0014(6)
O7 0.0186(7) 0.0161(7) 0.0151(7) 0.0077(6) 0.0052(6) 0.0052(6)
O8 0.0114(6) 0.0129(6) 0.0141(7) 0.0044(5) 0.0033(5) 0.0029(5)
O10 0.0150(7) 0.0139(6) 0.0114(7) 0.0037(5) 0.0034(5) 0.0031(5)
O9 0.0128(7) 0.0155(7) 0.0140(7) 0.0048(5) 0.0029(5) 0.0038(5)
C1 0.0127(9) 0.0132(8) 0.0186(10) 0.0026(7) 0.0043(7) 0.0020(7)
C2 0.0167(9) 0.0162(9) 0.0159(9) 0.0049(7) 0.0059(8) 0.0060(7)
C3 0.0205(10) 0.0126(8) 0.0137(9) 0.0026(7) 0.0033(8) 0.0005(7)
C4 0.0128(9) 0.0128(8) 0.0156(9) 0.0035(7) 0.0025(7) 0.0018(7)
C5 0.0172(10) 0.0163(9) 0.0235(11) 0.0088(8) 0.0096(8) 0.0022(8)
C6 0.0111(9) 0.0140(9) 0.0177(10) 0.0044(7) 0.0025(7) 0.0057(7)
C7 0.0126(9) 0.0175(9) 0.0176(10) 0.0066(8) 0.0053(7) 0.0038(7)
C8 0.0329(13) 0.0191(10) 0.0221(11) 0.0099(9) 0.0148(10) 0.0136(9)
C9 0.0134(9) 0.0119(8) 0.0240(11) 0.0059(8) 0.0035(8) 0.0027(7)
C10 0.0125(9) 0.0163(9) 0.0216(10) 0.0096(8) 0.0028(8) 0.0049(7)
C11 0.0150(10) 0.0225(11) 0.0377(14) 0.0131(10) 0.0105(10) 0.0065(8)
C12 0.0244(12) 0.0335(13) 0.0178(11) 0.0107(10) 0.0086(9) 0.0012(10)
C13 0.0370(14) 0.0145(9) 0.0166(10) 0.0044(8) 0.0029(9) 0.0045(9)
C14 0.0281(12) 0.0214(11) 0.0203(11) 0.0105(9) 0.0074(9) 0.0027(9)
C15 0.0136(10) 0.0142(9) 0.0364(14) 0.0051(9) -0.0004(9) 0.0023(8)
C16 0.0155(10) 0.0229(11) 0.0191(11) 0.0048(8) -0.0005(8) 0.0021(8)
C17 0.0382(15) 0.0276(13) 0.0396(16) 0.0095(11) 0.0223(13) 0.0192(11)
C18 0.0292(12) 0.0237(11) 0.0171(11) 0.0098(9) 0.0007(9) 0.0023(9)
C19 0.0419(16) 0.0223(11) 0.0228(12) 0.0009(9) 0.0092(11) 0.0142(11)
C20 0.0342(14) 0.0340(14) 0.0172(11) 0.0102(10) -0.0093(10) -0.0071(11)
C21 0.0219(11) 0.0230(11) 0.0190(11) 0.0039(9) -0.0025(9) -0.0024(9)
C22 0.0469(17) 0.0192(11) 0.0275(14) -0.0033(10) -0.0029(12) 0.0034(11)
C23 0.0127(10) 0.0204(10) 0.0395(14) 0.0098(10) 0.0032(9) 0.0051(8)
C24 0.0284(14) 0.0302(13) 0.0271(13) 0.0073(11) -0.0080(11) -0.0071(11)
F1 0.0191(7) 0.0126(6) 0.0460(10) 0.0022(6) 0.0002(6) -0.0001(5)
F2 0.0204(7) 0.0193(7) 0.0590(11) 0.0153(7) 0.0065(7) 0.0098(6)
F3 0.0193(8) 0.0283(8) 0.0880(15) 0.0004(9) 0.0264(9) -0.0006(6)
F4 0.0203(8) 0.0352(9) 0.0637(13) 0.0040(9) -0.0147(8) 0.0104(7)
F5 0.0299(9) 0.0490(11) 0.0640(13) 0.0248(10) 0.0297(9) 0.0194(8)
F6 0.0359(10) 0.0335(9) 0.0583(12) 0.0183(9) -0.0315(9) -0.0091(7)
F7 0.0254(9) 0.0532(12) 0.0671(14) 0.0000(11) 0.0069(9) -0.0078(8)
F8 0.0396(11) 0.0222(8) 0.0782(15) -0.0013(9) -0.0077(10) -0.0067(7)
F10 0.0641(15) 0.0845(17) 0.0359(11) 0.0223(11) -0.0280(10) -0.0438(13)
C25 0.0447(16) 0.0301(13) 0.0192(12) 0.0116(10) 0.0030(11) -0.0024(11)
F9 0.135(14) 0.036(4) 0.041(7) 0.004(5) 0.055(7) 0.004(7)
F11 0.049(5) 0.075(8) 0.086(7) 0.065(6) 0.009(4) 0.024(4)
F12 0.057(5) 0.043(4) 0.031(4) 0.021(3) 0.006(3) -0.013(3)
F9X 0.063(3) 0.032(3) 0.014(2) 0.0066(17) 0.009(2) 0.002(2)
F11X 0.124(7) 0.028(2) 0.047(3) 0.021(2) 0.043(4) 0.036(4)
F12X 0.054(3) 0.089(7) 0.037(3) 0.035(4) -0.004(2) -0.036(4)

loop_
_atom_type_symbol
_atom_type_description
_atom_type_scat_dispersion_real
_atom_type_scat_dispersion_imag
_atom_type_scat_source
C C 0.0033 0.0016 'International Tables Vol C Tables 4.2.6.8 and 6.1.1.4'
H H 0.0000 0.0000 'International Tables Vol C Tables 4.2.6.8 and 6.1.1.4'
F F 0.0171 0.0103 'International Tables Vol C Tables 4.2.6.8 and 6.1.1.4'
Fe Fe 0.3463 0.8444 'International Tables Vol C Tables 4.2.6.8 and 6.1.1.4'
O O 0.0106 0.0060 'International Tables Vol C Tables 4.2.6.8 and 6.1.1.4'
Rh Rh -1.1178 0.9187 'International Tables Vol C Tables 4.2.6.8 and 6.1.1.4'

loop_
_geom_angle_atom_site_label_1
_geom_angle_atom_site_label_2
_geom_angle_atom_site_label_3
_geom_angle
_geom_angle_site_symmetry_1
_geom_angle_site_symmetry_3
_geom_angle_publ_flag
O5 Rh1 O7 88.70(6) . . ?
O5 Rh1 O8 175.34(6) . . ?
O5 Rh1 O10 91.36(6) . . ?
O5 Rh1 O9 85.90(7) . . ?
O6 Rh1 O5 95.91(7) . . ?
O6 Rh1 O7 88.83(7) . . ?
O6 Rh1 O8 85.49(6) . . ?
O6 Rh1 O10 89.45(6) . . ?
O6 Rh1 O9 177.39(7) . . ?
O7 Rh1 O8 95.78(6) . . ?
O7 Rh1 O10 178.28(7) . . ?
O7 Rh1 O9 89.34(6) . . ?
O10 Rh1 O8 84.20(6) . . ?
O10 Rh1 O9 92.38(6) . . ?
O9 Rh1 O8 92.85(6) . . ?
O1 Fe1 O2 86.91(7) . . ?
O1 Fe1 O3 92.79(7) . . ?
O1 Fe1 O4 175.99(7) . . ?
O1 Fe1 O8 88.09(6) . . ?
O1 Fe1 O10 102.68(6) . . ?
O2 Fe1 O3 89.04(7) . . ?
O2 Fe1 O8 166.87(6) . . ?
O2 Fe1 O10 95.03(6) . . ?
O3 Fe1 O8 103.32(6) . . ?
O3 Fe1 O10 164.18(6) . . ?
O4 Fe1 O2 92.26(7) . . ?
O4 Fe1 O3 83.28(6) . . ?
O4 Fe1 O8 93.54(6) . . ?
O4 Fe1 O10 81.29(6) . . ?
O8 Fe1 O10 74.26(5) . . ?
C21 O1 Fe1 127.38(16) . . ?
C18 O2 Fe1 126.96(16) . . ?
C10 O3 Fe1 125.38(14) . . ?
C4 O4 Fe1 127.59(14) . . ?
C8 O5 Rh1 122.14(16) . . ?
C13 O6 Rh1 121.43(16) . . ?
C3 O7 Rh1 121.13(14) . . ?
Rh1 O8 Fe1 102.18(6) . . ?
C1 O8 Rh1 120.64(13) . . ?
C1 O8 Fe1 133.25(13) . . ?
Rh1 O10 Fe1 99.14(6) . . ?
C2 O10 Rh1 118.95(13) . . ?
C2 O10 Fe1 117.75(13) . . ?
C6 O9 Rh1 120.47(14) . . ?
O8 C1 C5 125.23(19) . . ?
O8 C1 C11 115.24(19) . . ?
C5 C1 C11 119.5(2) . . ?
O10 C2 C7 125.4(2) . . ?
O10 C2 C12 114.40(19) . . ?
C7 C2 C12 120.2(2) . . ?
O7 C3 C5 127.2(2) . . ?
O7 C3 C14 115.2(2) . . ?
C5 C3 C14 117.6(2) . . ?
O4 C4 C9 128.0(2) . . ?
O4 C4 C15 113.12(18) . . ?
C9 C4 C15 118.85(19) . . ?
C1 C5 C3 128.4(2) . . ?
C1 C5 H5 115.8 . . ?
C3 C5 H5 115.8 . . ?
O9 C6 C7 125.9(2) . . ?
O9 C6 C16 115.26(19) . . ?
C7 C6 C16 118.87(19) . . ?
C2 C7 C6 126.0(2) . . ?
C2 C7 H7 117.0 . . ?
C6 C7 H7 117.0 . . ?
O5 C8 C17 114.0(2) . . ?
O5 C8 C19 126.2(2) . . ?
C19 C8 C17 119.8(2) . . ?
C4 C9 H9 120.1 . . ?
C4 C9 C10 119.86(19) . . ?
C10 C9 H9 120.1 . . ?
O3 C10 C9 128.1(2) . . ?
O3 C10 C23 114.25(19) . . ?
C9 C10 C23 117.46(19) . . ?
C1 C11 H11A 109.5 . . ?
C1 C11 H11B 109.5 . . ?
C1 C11 H11C 109.5 . . ?
H11A C11 H11B 109.5 . . ?
H11A C11 H11C 109.5 . . ?
H11B C11 H11C 109.5 . . ?
C2 C12 H12A 109.5 . . ?
C2 C12 H12B 109.5 . . ?
C2 C12 H12C 109.5 . . ?
H12A C12 H12B 109.5 . . ?
H12A C12 H12C 109.5 . . ?
H12B C12 H12C 109.5 . . ?
O6 C13 C19 126.9(2) . . ?
O6 C13 C22 113.7(2) . . ?
C19 C13 C22 119.4(2) . . ?
C3 C14 H14A 109.5 . . ?
C3 C14 H14B 109.5 . . ?
C3 C14 H14C 109.5 . . ?
H14A C14 H14B 109.5 . . ?
H14A C14 H14C 109.5 . . ?
H14B C14 H14C 109.5 . . ?
F1 C15 C4 113.47(18) . . ?
F1 C15 F3 107.3(2) . . ?
F3 C15 C4 110.4(2) . . ?
F6 C15 C4 110.3(2) . . ?
F6 C15 F1 107.6(2) . . ?
F6 C15 F3 107.5(2) . . ?
C6 C16 H16A 109.5 . . ?
C6 C16 H16B 109.5 . . ?
C6 C16 H16C 109.5 . . ?
H16A C16 H16B 109.5 . . ?
H16A C16 H16C 109.5 . . ?
H16B C16 H16C 109.5 . . ?
C8 C17 H17A 109.5 . . ?
C8 C17 H17B 109.5 . . ?
C8 C17 H17C 109.5 . . ?
H17A C17 H17B 109.5 . . ?
H17A C17 H17C 109.5 . . ?
H17B C17 H17C 109.5 . . ?
O2 C18 C20 127.8(2) . . ?
O2 C18 C25 115.2(2) . . ?
C20 C18 C25 117.0(2) . . ?
C8 C19 C13 127.2(2) . . ?
C8 C19 H19 116.4 . . ?
C13 C19 H19 116.4 . . ?
C18 C20 H20 119.2 . . ?
C21 C20 C18 121.5(2) . . ?
C21 C20 H20 119.2 . . ?
O1 C21 C20 128.3(2) . . ?
O1 C21 C24 113.7(2) . . ?
C20 C21 C24 118.1(2) . . ?
C13 C22 H22A 109.5 . . ?
C13 C22 H22B 109.5 . . ?
C13 C22 H22C 109.5 . . ?
H22A C22 H22B 109.5 . . ?
H22A C22 H22C 109.5 . . ?
H22B C22 H22C 109.5 . . ?
F2 C23 C10 113.29(19) . . ?
F2 C23 F5 106.7(2) . . ?
F4 C23 C10 112.0(2) . . ?
F4 C23 F2 108.0(2) . . ?
F4 C23 F5 107.4(2) . . ?
F5 C23 C10 109.1(2) . . ?
F7 C24 C21 110.4(2) . . ?
F8 C24 C21 111.4(2) . . ?
F8 C24 F7 106.5(3) . . ?
F8 C24 F10 108.1(3) . . ?
F10 C24 C21 113.5(2) . . ?
F10 C24 F7 106.7(3) . . ?
F9 C25 C18 113.5(10) . . ?
F9 C25 F11 108.5(13) . . ?
F9 C25 F12 113.8(11) . . ?
F11 C25 C18 108.3(7) . . ?
F12 C25 C18 111.9(5) . . ?
F12 C25 F11 99.8(8) . . ?
F9X C25 C18 111.9(6) . . ?
F11X C25 C18 113.0(5) . . ?
F11X C25 F9X 107.7(7) . . ?
F11X C25 F12X 110.9(6) . . ?
F12X C25 C18 111.5(4) . . ?
F12X C25 F9X 101.3(9) . . ?

loop_
_geom_bond_atom_site_label_1
_geom_bond_atom_site_label_2
_geom_bond_distance
_geom_bond_site_symmetry_2
_geom_bond_publ_flag
Rh1 O5 1.9860(15) . ?
Rh1 O6 1.9833(16) . ?
Rh1 O7 1.9937(15) . ?
Rh1 O8 2.0209(14) . ?
Rh1 O10 2.0056(15) . ?
Rh1 O9 2.0087(15) . ?
Fe1 O1 2.0248(16) . ?
Fe1 O2 2.0670(17) . ?
Fe1 O3 2.1260(16) . ?
Fe1 O4 2.0351(15) . ?
Fe1 O8 2.1829(15) . ?
Fe1 O10 2.2872(15) . ?
O1 C21 1.256(3) . ?
O2 C18 1.248(3) . ?
O3 C10 1.252(3) . ?
O4 C4 1.257(2) . ?
O5 C8 1.276(3) . ?
O6 C13 1.282(3) . ?
O7 C3 1.271(3) . ?
O8 C1 1.305(3) . ?
O10 C2 1.315(3) . ?
O9 C6 1.272(3) . ?
C1 C5 1.383(3) . ?
C1 C11 1.502(3) . ?
C2 C7 1.377(3) . ?
C2 C12 1.496(3) . ?
C3 C5 1.406(3) . ?
C3 C14 1.508(3) . ?
C4 C9 1.390(3) . ?
C4 C15 1.529(3) . ?
C5 H5 0.9500 . ?
C6 C7 1.414(3) . ?
C6 C16 1.499(3) . ?
C7 H7 0.9500 . ?
C8 C17 1.510(4) . ?
C8 C19 1.391(4) . ?
C9 H9 0.9500 . ?
C9 C10 1.399(3) . ?
C10 C23 1.538(3) . ?
C11 H11A 0.9800 . ?
C11 H11B 0.9800 . ?
C11 H11C 0.9800 . ?
C12 H12A 0.9800 . ?
C12 H12B 0.9800 . ?
C12 H12C 0.9800 . ?
C13 C19 1.396(4) . ?
C13 C22 1.511(4) . ?
C14 H14A 0.9800 . ?
C14 H14B 0.9800 . ?
C14 H14C 0.9800 . ?
C15 F1 1.332(3) . ?
C15 F3 1.333(3) . ?
C15 F6 1.331(3) . ?
C16 H16A 0.9800 . ?
C16 H16B 0.9800 . ?
C16 H16C 0.9800 . ?
C17 H17A 0.9800 . ?
C17 H17B 0.9800 . ?
C17 H17C 0.9800 . ?
C18 C20 1.397(4) . ?
C18 C25 1.536(3) . ?
C19 H19 0.9500 . ?
C20 H20 0.9500 . ?
C20 C21 1.388(4) . ?
C21 C24 1.534(4) . ?
C22 H22A 0.9800 . ?
C22 H22B 0.9800 . ?
C22 H22C 0.9800 . ?
C23 F2 1.332(3) . ?
C23 F4 1.319(3) . ?
C23 F5 1.350(3) . ?
C24 F7 1.325(4) . ?
C24 F8 1.321(3) . ?
C24 F10 1.325(3) . ?
C25 F9 1.203(17) . ?
C25 F11 1.398(12) . ?
C25 F12 1.323(9) . ?
C25 F9X 1.387(10) . ?
C25 F11X 1.255(10) . ?
C25 F12X 1.355(8) . ?

loop_
_geom_torsion_atom_site_label_1
_geom_torsion_atom_site_label_2
_geom_torsion_atom_site_label_3
_geom_torsion_atom_site_label_4
_geom_torsion
_geom_torsion_site_symmetry_1
_geom_torsion_site_symmetry_2
_geom_torsion_site_symmetry_3
_geom_torsion_site_symmetry_4
_geom_torsion_publ_flag
Rh1 O5 C8 C17 175.93(16) . . . . ?
Rh1 O5 C8 C19 -4.0(3) . . . . ?
Rh1 O6 C13 C19 0.8(3) . . . . ?
Rh1 O6 C13 C22 -179.72(16) . . . . ?
Rh1 O7 C3 C5 -2.3(3) . . . . ?
Rh1 O7 C3 C14 177.90(15) . . . . ?
Rh1 O8 C1 C5 12.4(3) . . . . ?
Rh1 O8 C1 C11 -168.50(15) . . . . ?
Rh1 O10 C2 C7 -20.2(3) . . . . ?
Rh1 O10 C2 C12 162.80(15) . . . . ?
Rh1 O9 C6 C7 10.7(3) . . . . ?
Rh1 O9 C6 C16 -170.36(14) . . . . ?
Fe1 O1 C21 C20 9.7(4) . . . . ?
Fe1 O1 C21 C24 -169.85(18) . . . . ?
Fe1 O2 C18 C20 -3.8(4) . . . . ?
Fe1 O2 C18 C25 174.94(18) . . . . ?
Fe1 O3 C10 C9 -15.0(3) . . . . ?
Fe1 O3 C10 C23 169.75(15) . . . . ?
Fe1 O4 C4 C9 20.2(3) . . . . ?
Fe1 O4 C4 C15 -162.30(15) . . . . ?
Fe1 O8 C1 C5 165.81(17) . . . . ?
Fe1 O8 C1 C11 -15.1(3) . . . . ?
Fe1 O10 C2 C7 99.6(2) . . . . ?
Fe1 O10 C2 C12 -77.4(2) . . . . ?
O1 C21 C24 F7 64.5(3) . . . . ?
O1 C21 C24 F8 -53.6(3) . . . . ?
O1 C21 C24 F10 -175.8(3) . . . . ?
O2 C18 C20 C21 -3.1(5) . . . . ?
O2 C18 C25 F9 125.1(16) . . . . ?
O2 C18 C25 F11 -114.4(8) . . . . ?
O2 C18 C25 F12 -5.4(10) . . . . ?
O2 C18 C25 F9X 140.3(6) . . . . ?
O2 C18 C25 F11X -98.0(8) . . . . ?
O2 C18 C25 F12X 27.7(11) . . . . ?
O3 C10 C23 F2 -165.9(2) . . . . ?
O3 C10 C23 F4 -43.4(3) . . . . ?
O3 C10 C23 F5 75.5(3) . . . . ?
O4 C4 C9 C10 3.8(4) . . . . ?
O4 C4 C15 F1 -177.6(2) . . . . ?
O4 C4 C15 F3 61.9(3) . . . . ?
O4 C4 C15 F6 -56.8(3) . . . . ?
O5 C8 C19 C13 0.0(4) . . . . ?
O6 C13 C19 C8 1.8(4) . . . . ?
O7 C3 C5 C1 -4.2(4) . . . . ?
O8 C1 C5 C3 -2.0(4) . . . . ?
O10 C2 C7 C6 -9.0(4) . . . . ?
O9 C6 C7 C2 14.8(3) . . . . ?
C4 C9 C10 O3 -5.8(4) . . . . ?
C4 C9 C10 C23 169.3(2) . . . . ?
C9 C4 C15 F1 0.2(3) . . . . ?
C9 C4 C15 F3 -120.3(2) . . . . ?
C9 C4 C15 F6 121.0(2) . . . . ?
C9 C10 C23 F2 18.3(3) . . . . ?
C9 C10 C23 F4 140.8(2) . . . . ?
C9 C10 C23 F5 -100.4(2) . . . . ?
C11 C1 C5 C3 179.0(2) . . . . ?
C12 C2 C7 C6 167.8(2) . . . . ?
C14 C3 C5 C1 175.7(2) . . . . ?
C15 C4 C9 C10 -173.6(2) . . . . ?
C16 C6 C7 C2 -164.1(2) . . . . ?
C17 C8 C19 C13 -179.9(3) . . . . ?
C18 C20 C21 O1 0.0(5) . . . . ?
C18 C20 C21 C24 179.5(3) . . . . ?
C20 C18 C25 F9 -56.0(16) . . . . ?
C20 C18 C25 F11 64.5(9) . . . . ?
C20 C18 C25 F12 173.5(10) . . . . ?
C20 C18 C25 F9X -40.7(6) . . . . ?
C20 C18 C25 F11X 81.0(9) . . . . ?
C20 C18 C25 F12X -153.4(10) . . . . ?
C20 C21 C24 F7 -115.1(3) . . . . ?
C20 C21 C24 F8 126.9(3) . . . . ?
C20 C21 C24 F10 4.6(4) . . . . ?
C22 C13 C19 C8 -177.6(3) . . . . ?
C25 C18 C20 C21 178.1(3) . . . . ?

loop_
_smtbx_masks_void_nr
_smtbx_masks_void_average_x
_smtbx_masks_void_average_y
_smtbx_masks_void_average_z
_smtbx_masks_void_volume
_smtbx_masks_void_count_electrons
_smtbx_masks_void_content
1 0.000 0.000 0.500 113.2 0.0 ?
